data_1501949
loop_
_publ_author_name
'Yazaki, Ryo'
'Kumagai, Naoya'
'Shibasaki, Masakatsu'

_publ_section_title
;
 Enantioselective synthesis of a GPR40 agonist AMG 837 via catalytic
 asymmetric conjugate addition of terminal alkyne to \a,\b-unsaturated
 thioamide.
;
_journal_issue 5
_journal_name_full 'Organic letters'
_journal_page_first 952
_journal_page_last 955
_journal_paper_doi 10.1021/ol102998w
_journal_volume 13
_journal_year 2011
_chemical_absolute_configuration ad
_chemical_formula_moiety 'C18 H25 N O2 S Si'
_chemical_formula_sum 'C18 H25 N O2 S Si'
_chemical_formula_weight 347.55
_space_group_IT_number 19
_symmetry_cell_setting orthorhombic
_symmetry_Int_Tables_number 19
_symmetry_space_group_name_Hall 'P 2ac 2ab'
_symmetry_space_group_name_H-M 'P 21 21 21'
_atom_sites_solution_hydrogens geom
_atom_sites_solution_primary direct
_atom_sites_solution_secondary difmap
_cell_angle_alpha 90.0000
_cell_angle_beta 90.0000
_cell_angle_gamma 90.0000
_cell_formula_units_Z 4
_cell_length_a 5.93358(11)
_cell_length_b 17.3531(4)
_cell_length_c 18.7692(14)
_cell_measurement_reflns_used 16622
_cell_measurement_temperature 153
_cell_measurement_theta_max 68.22
_cell_measurement_theta_min 4.71
_cell_volume 1932.59(16)
_computing_cell_refinement 'RAPID AUTO'
_computing_data_collection 'RAPID AUTO (Rigaku, ????)'
_computing_data_reduction 'RAPID AUTO'
_computing_molecular_graphics 'CrystalStructure 4.0.1'
_computing_publication_material 'CrystalStructure 4.0.1 (Rigaku, 2010)'
_computing_structure_refinement 'SHELXL97 (Sheldrick, 2008)'
_computing_structure_solution 'SHELXS97 (Sheldrick, 2008)'
_diffrn_ambient_temperature 153
_diffrn_detector_area_resol_mean 10.000
_diffrn_measured_fraction_theta_full 1.000
_diffrn_measured_fraction_theta_max 1.000
_diffrn_measurement_device_type 'Rigaku R-AXIS RAPID'
_diffrn_measurement_method \w
_diffrn_radiation_type 'Cu K\a'
_diffrn_radiation_wavelength 1.54187
_diffrn_reflns_av_R_equivalents 0.0306
_diffrn_reflns_limit_h_max 7
_diffrn_reflns_limit_h_min -7
_diffrn_reflns_limit_k_max 19
_diffrn_reflns_limit_k_min -20
_diffrn_reflns_limit_l_max 22
_diffrn_reflns_limit_l_min -22
_diffrn_reflns_number 21992
_diffrn_reflns_theta_full 68.22
_diffrn_reflns_theta_max 68.22
_diffrn_standards_number 0
_exptl_absorpt_coefficient_mu 2.144
_exptl_absorpt_correction_T_max 0.861
_exptl_absorpt_correction_T_min 0.659
_exptl_absorpt_correction_type multi-scan
_exptl_absorpt_process_details 'ABSCOR (Rigaku, 1995)'
_exptl_crystal_colour colorless
_exptl_crystal_density_diffrn 1.194
_exptl_crystal_density_method 'not measured'
_exptl_crystal_description block
_exptl_crystal_F_000 744.00
_exptl_crystal_size_max 0.180
_exptl_crystal_size_mid 0.090
_exptl_crystal_size_min 0.070
_refine_diff_density_max 0.260
_refine_diff_density_min -0.120
_refine_ls_abs_structure_details 'Flack, H. D. (1983), Acta Cryst. A39, 876-881.  1464 Friedel Pairs'
_refine_ls_abs_structure_Flack 0.006(17)
_refine_ls_extinction_method none
_refine_ls_goodness_of_fit_ref 1.055
_refine_ls_hydrogen_treatment constr
_refine_ls_number_parameters 214
_refine_ls_number_reflns 3525
_refine_ls_number_restraints 169
_refine_ls_R_factor_gt 0.0313
_refine_ls_shift/su_max 0.001
_refine_ls_structure_factor_coef Fsqd
_refine_ls_weighting_details 'w = 1/[\s^2^(Fo^2^)+(0.0496P)^2^+0.2896P] where P=(Fo^2^+2Fc^2^)/3'
_refine_ls_weighting_scheme calc
_refine_ls_wR_factor_ref 0.0793
_reflns_number_gt 3410
_reflns_number_total 3525
_reflns_threshold_expression F^2^>2.0\s(F^2^)
_cod_data_source_file ol102998w_si_002.cif
_cod_data_source_block RY-01
_cod_original_cell_volume 1932.59(15)
_cod_database_code 1501949

loop_
_symmetry_equiv_pos_site_id
_symmetry_equiv_pos_as_xyz
1 +X,+Y,+Z
2 1/2+X,1/2-Y,-Z
3 -X,1/2+Y,1/2-Z
4 1/2-X,-Y,1/2+Z

loop_
_atom_site_label
_atom_site_type_symbol
_atom_site_fract_x
_atom_site_fract_y
_atom_site_fract_z
_atom_site_U_iso_or_equiv
_atom_site_adp_type
_atom_site_occupancy
_atom_site_symmetry_multiplicity
_atom_site_calc_flag
_atom_site_refinement_flags
S1 S 0.19824(10) 0.49320(3) 0.60729(3) 0.04713(15) Uani 1.0 4 d .
Si1 Si 0.19707(8) 0.27017(3) 0.86793(2) 0.02760(12) Uani 1.0 4 d .
O1 O 1.0706(3) 0.10185(7) 0.54749(7) 0.0346(3) Uani 1.0 4 d .
O2 O 0.9235(3) 0.00697(8) 0.61305(8) 0.0571(5) Uani 1.0 4 d .
N1 N 0.4519(3) 0.51735(8) 0.72069(8) 0.0341(4) Uani 1.0 4 d .
C1 C 0.6247(3) 0.26826(9) 0.62429(8) 0.0245(4) Uani 1.0 4 d .
C2 C 0.8369(3) 0.25838(9) 0.65502(8) 0.0277(4) Uani 1.0 4 d .
C3 C 0.9823(3) 0.20179(10) 0.63117(9) 0.0292(4) Uani 1.0 4 d .
C4 C 0.9143(3) 0.15458(10) 0.57585(9) 0.0285(4) Uani 1.0 4 d .
C5 C 0.7054(4) 0.16194(9) 0.54519(9) 0.0298(4) Uani 1.0 4 d .
C6 C 0.5599(3) 0.21930(10) 0.56936(8) 0.0277(4) Uani 1.0 4 d .
C7 C 0.4656(3) 0.33114(9) 0.65026(8) 0.0248(4) Uani 1.0 4 d .
C8 C 0.5759(3) 0.41159(9) 0.64423(9) 0.0299(4) Uani 1.0 4 d .
C9 C 0.4156(4) 0.47651(10) 0.66275(9) 0.0298(4) Uani 1.0 4 d .
C10 C 0.3096(5) 0.58314(11) 0.73960(11) 0.0443(5) Uani 1.0 4 d .
C11 C 0.6287(5) 0.49990(14) 0.77260(13) 0.0603(7) Uani 1.0 4 d .
C12 C 0.3866(3) 0.31464(9) 0.72328(9) 0.0258(4) Uani 1.0 4 d .
C13 C 0.3213(3) 0.29916(10) 0.78197(8) 0.0281(4) Uani 1.0 4 d .
C14 C -0.1130(3) 0.28235(13) 0.86047(11) 0.0402(5) Uani 1.0 4 d .
C15 C 0.3070(4) 0.33138(12) 0.94094(9) 0.0414(5) Uani 1.0 4 d .
C16 C 0.2646(4) 0.16697(11) 0.88431(12) 0.0457(5) Uani 1.0 4 d .
C17 C 1.0532(4) 0.02768(11) 0.56941(9) 0.0366(5) Uani 1.0 4 d .
C18 C 1.2219(5) -0.02139(12) 0.53122(11) 0.0501(6) Uani 1.0 4 d .
H2A H 0.8821 0.2911 0.6930 0.0332 Uiso 1.0 4 calc R
H3A H 1.1265 0.1954 0.6524 0.0350 Uiso 1.0 4 calc R
H5A H 0.6605 0.1283 0.5079 0.0358 Uiso 1.0 4 calc R
H6A H 0.4155 0.2250 0.5482 0.0332 Uiso 1.0 4 calc R
H7A H 0.3306 0.3308 0.6183 0.0298 Uiso 1.0 4 calc R
H8A H 0.7077 0.4139 0.6765 0.0359 Uiso 1.0 4 calc R
H8B H 0.6311 0.4190 0.5949 0.0359 Uiso 1.0 4 calc R
H10A H 0.1961 0.5669 0.7744 0.0532 Uiso 1.0 4 calc R
H10B H 0.2344 0.6027 0.6968 0.0532 Uiso 1.0 4 calc R
H10C H 0.4032 0.6239 0.7603 0.0532 Uiso 1.0 4 calc R
H11A H 0.6028 0.5298 0.8162 0.0724 Uiso 1.0 4 calc R
H11B H 0.7759 0.5135 0.7525 0.0724 Uiso 1.0 4 calc R
H11C H 0.6259 0.4448 0.7839 0.0724 Uiso 1.0 4 calc R
H14A H -0.1475 0.3359 0.8479 0.0482 Uiso 1.0 4 calc R
H14B H -0.1838 0.2697 0.9062 0.0482 Uiso 1.0 4 calc R
H14C H -0.1712 0.2479 0.8234 0.0482 Uiso 1.0 4 calc R
H15A H 0.2838 0.3858 0.9290 0.0497 Uiso 1.0 4 calc R
H15B H 0.4684 0.3215 0.9472 0.0497 Uiso 1.0 4 calc R
H15C H 0.2270 0.3192 0.9852 0.0497 Uiso 1.0 4 calc R
H16A H 0.4276 0.1611 0.8906 0.0549 Uiso 1.0 4 calc R
H16B H 0.2151 0.1361 0.8435 0.0549 Uiso 1.0 4 calc R
H16C H 0.1867 0.1495 0.9274 0.0549 Uiso 1.0 4 calc R
H18A H 1.2225 -0.0732 0.5520 0.0601 Uiso 1.0 4 calc R
H18B H 1.3720 0.0015 0.5360 0.0601 Uiso 1.0 4 calc R
H18C H 1.1815 -0.0247 0.4807 0.0601 Uiso 1.0 4 calc R

loop_
_atom_site_aniso_label
_atom_site_aniso_U_11
_atom_site_aniso_U_22
_atom_site_aniso_U_33
_atom_site_aniso_U_12
_atom_site_aniso_U_13
_atom_site_aniso_U_23
S1 0.0500(3) 0.0434(3) 0.0480(3) 0.0175(3) -0.0159(3) -0.0105(3)
Si1 0.0256(3) 0.0322(3) 0.0250(3) 0.0021(2) 0.0028(2) 0.00363(18)
O1 0.0377(7) 0.0272(6) 0.0389(7) 0.0042(6) 0.0095(6) -0.0015(5)
O2 0.0858(11) 0.0333(8) 0.0523(9) 0.0046(8) 0.0294(9) 0.0045(7)
N1 0.0440(9) 0.0291(8) 0.0293(8) 0.0007(7) -0.0005(7) -0.0001(6)
C1 0.0281(8) 0.0233(8) 0.0222(8) -0.0015(7) 0.0050(7) 0.0039(7)
C2 0.0315(9) 0.0259(8) 0.0256(8) -0.0005(7) -0.0015(7) -0.0013(7)
C3 0.0255(8) 0.0329(9) 0.0292(9) 0.0004(7) 0.0013(7) 0.0034(7)
C4 0.0330(9) 0.0237(8) 0.0287(9) 0.0017(8) 0.0093(8) 0.0036(7)
C5 0.0395(9) 0.0261(8) 0.0239(8) -0.0033(8) 0.0032(8) -0.0018(7)
C6 0.0283(9) 0.0303(9) 0.0244(8) -0.0017(8) 0.0002(7) 0.0020(7)
C7 0.0260(8) 0.0250(8) 0.0236(8) 0.0022(7) -0.0001(7) 0.0006(6)
C8 0.0323(9) 0.0268(9) 0.0307(9) 0.0004(7) 0.0046(8) 0.0020(7)
C9 0.0347(10) 0.0259(8) 0.0288(9) 0.0003(7) 0.0040(8) 0.0052(7)
C10 0.0570(13) 0.0373(10) 0.0387(10) 0.0029(11) 0.0089(11) -0.0079(8)
C11 0.0811(18) 0.0497(13) 0.0503(13) 0.0037(13) -0.0285(13) -0.0066(11)
C12 0.0230(8) 0.0249(8) 0.0294(9) 0.0013(7) -0.0022(7) -0.0001(7)
C13 0.0243(9) 0.0316(9) 0.0285(8) 0.0004(8) 0.0019(8) 0.0010(7)
C14 0.0286(9) 0.0542(12) 0.0377(10) 0.0028(9) 0.0027(8) 0.0049(10)
C15 0.0370(10) 0.0547(12) 0.0325(10) 0.0006(11) -0.0010(9) -0.0054(8)
C16 0.0465(12) 0.0369(11) 0.0539(12) 0.0072(9) 0.0114(10) 0.0133(9)
C17 0.0532(12) 0.0280(9) 0.0286(9) 0.0037(9) 0.0008(9) -0.0008(7)
C18 0.0712(15) 0.0364(11) 0.0427(11) 0.0175(11) 0.0092(11) -0.0004(9)

loop_
_atom_type_symbol
_atom_type_description
_atom_type_scat_dispersion_real
_atom_type_scat_dispersion_imag
_atom_type_scat_source
C C 0.0181 0.0091
;
International Tables for Crystallography
(1992, Vol. C, Tables 4.2.6.8 and 6.1.1.4)
;
H H 0.0000 0.0000
;
International Tables for Crystallography
(1992, Vol. C, Table 6.1.1.4)
;
N N 0.0311 0.0180
;
International Tables for Crystallography
(1992, Vol. C, Tables 4.2.6.8 and 6.1.1.4)
;
O O 0.0492 0.0322
;
International Tables for Crystallography
(1992, Vol. C, Tables 4.2.6.8 and 6.1.1.4)
;
S S 0.3331 0.5567
;
International Tables for Crystallography
(1992, Vol. C, Tables 4.2.6.8 and 6.1.1.4)
;
Si Si 0.2541 0.3302
;
International Tables for Crystallography
(1992, Vol. C, Tables 4.2.6.8 and 6.1.1.4)
;

loop_
_geom_angle_atom_site_label_1
_geom_angle_atom_site_label_2
_geom_angle_atom_site_label_3
_geom_angle
_geom_angle_publ_flag
C13 Si1 C14 107.40(9) yes
C13 Si1 C15 110.49(9) yes
C13 Si1 C16 108.73(9) yes
C14 Si1 C15 109.84(10) yes
C14 Si1 C16 109.60(10) yes
C15 Si1 C16 110.72(10) yes
C4 O1 C17 116.91(15) yes
C9 N1 C10 121.75(17) yes
C9 N1 C11 123.79(17) yes
C10 N1 C11 114.42(17) yes
C2 C1 C6 118.74(15) yes
C2 C1 C7 121.00(14) yes
C6 C1 C7 120.25(15) yes
C1 C2 C3 121.12(15) yes
C2 C3 C4 118.83(16) yes
O1 C4 C3 118.49(16) yes
O1 C4 C5 119.80(15) yes
C3 C4 C5 121.54(17) yes
C4 C5 C6 119.31(16) yes
C1 C6 C5 120.44(17) yes
C1 C7 C8 111.15(14) yes
C1 C7 C12 110.78(13) yes
C8 C7 C12 112.17(13) yes
C7 C8 C9 112.87(15) yes
S1 C9 N1 122.96(15) yes
S1 C9 C8 117.87(13) yes
N1 C9 C8 119.17(16) yes
C7 C12 C13 178.16(17) yes
Si1 C13 C12 174.22(16) yes
O1 C17 O2 123.35(19) yes
O1 C17 C18 110.12(17) yes
O2 C17 C18 126.52(19) yes

loop_
_geom_bond_atom_site_label_1
_geom_bond_atom_site_label_2
_geom_bond_distance
_geom_bond_publ_flag
S1 C9 1.6825(19) yes
Si1 C13 1.8438(17) yes
Si1 C14 1.8572(19) yes
Si1 C15 1.852(2) yes
Si1 C16 1.861(2) yes
O1 C4 1.407(3) yes
O1 C17 1.355(3) yes
O2 C17 1.180(3) yes
N1 C9 1.316(3) yes
N1 C10 1.463(3) yes
N1 C11 1.464(3) yes
C1 C2 1.395(3) yes
C1 C6 1.390(3) yes
C1 C7 1.523(3) yes
C2 C3 1.382(3) yes
C3 C4 1.383(3) yes
C4 C5 1.372(3) yes
C5 C6 1.394(3) yes
C7 C8 1.546(3) yes
C7 C12 1.476(3) yes
C8 C9 1.515(3) yes
C12 C13 1.198(3) yes
C17 C18 1.497(4) yes
